data_1524377
loop_
_publ_author_name
'Fornasini, M.L.'
'Palenzona, A.'
'Manfrinetti, P.'

_publ_section_title
;
 Crystal structure of the new thorium intermetallics Th In and Th6 Cd7
;
_journal_name_full 'Journal of Solid State Chemistry'
_journal_page_first 135
_journal_page_last 140
_journal_volume 51
_journal_year 1984
_chemical_formula_sum 'In Th'
_space_group_IT_number 57
_symmetry_space_group_name_Hall '-P 2c 2b'
_symmetry_space_group_name_H-M 'P b c m'
_cell_angle_alpha 90
_cell_angle_beta 90
_cell_angle_gamma 90
_cell_formula_units_Z 12
_cell_length_a 10.806
_cell_length_b 9.954
_cell_length_c 6.52
_cell_volume 701.310
_citation_journal_id_ASTM JSSCBI
_cod_data_source_file Fornasini_JSSCBI_1984_754.cif
_cod_data_source_block In1Th1
_cod_original_cell_volume 701.3103
_cod_original_formula_sum 'In1 Th1'
_cod_database_code 1524377

loop_
_symmetry_equiv_pos_as_xyz
x,y,z
-x,-y,z+1/2
x,-y+1/2,-z
-x,y+1/2,-z+1/2
-x,-y,-z
x,y,-z-1/2
-x,y-1/2,z
x,-y-1/2,z-1/2

loop_
_atom_site_label
_atom_site_type_symbol
_atom_site_fract_x
_atom_site_fract_y
_atom_site_fract_z
_atom_site_occupancy
_atom_site_U_iso_or_equiv
In3 In 0.0698 0.25 0 1 0.0
In1 In 0.8585 0.133 0.25 1 0.0
Th3 Th 0.6143 0.25 0 1 0.0
Th2 Th 0.3097 0.3703 0.25 1 0.0
In2 In 0.4158 0.045 0.25 1 0.0
Th1 Th 0.881 0.468 0.25 1 0.0
